data_7700757
loop_
_publ_author_name
'Leverett, Anthony R.'
'Diachenko, Vera'
'Cole, Marcus L.'
'McKay, Alasdair I.'

_publ_section_title
;
 Kinetic stabilization of low-oxidation state and terminal hydrido main
 group metal complexes by a sterically demanding
 N,N'-bis(2,6-terphenyl)triazenide.
;
_journal_issue 35
_journal_name_full 'Dalton transactions (Cambridge, England : 2003)'
_journal_page_first 13197
_journal_page_last 13204
_journal_paper_doi 10.1039/c9dt02562f
_journal_volume 48
_journal_year 2019
_chemical_formula_moiety 'C48 H50 N3 Tl, 0.5(C7 H8)'
_chemical_formula_sum 'C51.5 H54 N3 Tl'
_chemical_formula_weight 919.34
_chemical_name_common '[Tl(N3Dmp2)]'
_chemical_properties_physical Air-sensitive,Moisture-sensitive,Oxygen-sensitive
_space_group_crystal_system triclinic
_space_group_IT_number 2
_space_group_name_Hall '-P 1'
_space_group_name_H-M_alt 'P -1'
_symmetry_space_group_name_Hall '-P 1'
_symmetry_space_group_name_H-M 'P -1'
_atom_sites_solution_hydrogens geom
_atom_sites_solution_primary dual
_audit_creation_date 2019-02-11
_audit_creation_method
;
Olex2 1.2
(compiled 2018.05.29 svn.r3508 for OlexSys, GUI svn.r5506)
;
_audit_update_record
;
2019-02-11 deposited with the CCDC.    2019-08-06 downloaded from the CCDC.
;
_cell_angle_alpha 102.694(7)
_cell_angle_beta 95.730(7)
_cell_angle_gamma 110.677(8)
_cell_formula_units_Z 2
_cell_length_a 10.558(2)
_cell_length_b 11.470(2)
_cell_length_c 20.162(3)
_cell_measurement_reflns_used 9992
_cell_measurement_temperature 183(2)
_cell_measurement_theta_max 29.703
_cell_measurement_theta_min 2.480
_cell_volume 2186.0(7)
_computing_cell_refinement 'SAINT v7.68A (Bruker, 2009)'
_computing_data_reduction 'SAINT v7.68A (Bruker, 2009)'
_computing_molecular_graphics 'Olex2 (Dolomanov et al., 2009)'
_computing_publication_material 'Olex2 (Dolomanov et al., 2009)'
_computing_structure_refinement 'ShelXL (Sheldrick, 2015)'
_computing_structure_solution 'ShelXT (Sheldrick, 2015)'
_diffrn_ambient_temperature 183.01
_diffrn_measured_fraction_theta_full 0.983
_diffrn_measured_fraction_theta_max 0.979
_diffrn_measurement_device_type 'Bruker P4'
_diffrn_measurement_method '\w scans'
_diffrn_radiation_monochromator graphite
_diffrn_radiation_type MoK\a
_diffrn_radiation_wavelength 0.71073
_diffrn_reflns_av_R_equivalents 0.0409
_diffrn_reflns_av_unetI/netI 0.0414
_diffrn_reflns_Laue_measured_fraction_full 0.983
_diffrn_reflns_Laue_measured_fraction_max 0.979
_diffrn_reflns_limit_h_max 13
_diffrn_reflns_limit_h_min -13
_diffrn_reflns_limit_k_max 14
_diffrn_reflns_limit_k_min -14
_diffrn_reflns_limit_l_max 18
_diffrn_reflns_limit_l_min -25
_diffrn_reflns_number 30536
_diffrn_reflns_point_group_measured_fraction_full 0.983
_diffrn_reflns_point_group_measured_fraction_max 0.979
_diffrn_reflns_theta_full 25.242
_diffrn_reflns_theta_max 27.102
_diffrn_reflns_theta_min 2.260
_exptl_absorpt_coefficient_mu 3.732
_exptl_absorpt_correction_T_max 0.7461
_exptl_absorpt_correction_T_min 0.6030
_exptl_absorpt_correction_type multi-scan
_exptl_absorpt_process_details
'SADABS-2008/1 (Bruker,2008) was used for absorption correction. wR2(int) was 0.0746 before and 0.0496 after correction. The Ratio of minimum to maximum transmission is 0.8082. The \l/2 correction factor is 0.0015.'
_exptl_crystal_colour red
_exptl_crystal_colour_primary red
_exptl_crystal_density_diffrn 1.397
_exptl_crystal_description block
_exptl_crystal_F_000 930
_exptl_crystal_recrystallization_method 'Re-crystallisation from solvent: Toluene'
_exptl_crystal_size_max 0.15
_exptl_crystal_size_mid 0.1
_exptl_crystal_size_min 0.1
_refine_diff_density_max 0.541
_refine_diff_density_min -0.852
_refine_diff_density_rms 0.076
_refine_ls_extinction_method none
_refine_ls_goodness_of_fit_ref 1.025
_refine_ls_hydrogen_treatment constr
_refine_ls_matrix_type full
_refine_ls_number_parameters 555
_refine_ls_number_reflns 9447
_refine_ls_number_restraints 119
_refine_ls_restrained_S_all 1.027
_refine_ls_R_factor_all 0.0559
_refine_ls_R_factor_gt 0.0351
_refine_ls_shift/su_max 0.001
_refine_ls_shift/su_mean 0.000
_refine_ls_structure_factor_coef Fsqd
_refine_ls_weighting_details 'w=1/[\s^2^(Fo^2^)+(0.0542P)^2^+1.0170P] where P=(Fo^2^+2Fc^2^)/3'
_refine_ls_weighting_scheme calc
_refine_ls_wR_factor_gt 0.0938
_refine_ls_wR_factor_ref 0.1022
_reflns_Friedel_coverage 0.000
_reflns_number_gt 7038
_reflns_number_total 9447
_reflns_threshold_expression 'I > 2\s(I)'
_cod_data_source_file c9dt02562f2.cif
_cod_data_source_block 14
_cod_depositor_comments 'Adding full bibliography for 7700747--7700761.cif.'
_cod_original_cell_volume 2185.9(7)
_cod_original_formula_sum 'C51.50 H54 N3 Tl'
_cod_database_code 7700757
_shelx_shelxl_version_number 2018/3
_shelx_space_group_comment
;
The symmetry employed for this shelxl refinement is uniquely defined
by the following loop, which should always be used as a source of
symmetry information in preference to the above space-group names.
They are only intended as comments.
;
_shelx_estimated_absorpt_t_max 0.707
_shelx_estimated_absorpt_t_min 0.604
_olex2_refinement_description
;
1. Fixed Uiso
 At 1.2 times of:
  All C(H) groups
 At 1.5 times of:
  All C(H,H,H) groups
2. Restrained distances
 C50-C55 = C55-C54 = C54-C53 = C53-C52 = C52-C51 = C51-C50
 1.4 with sigma of 0.01
 Tl-N1 \\sim Tl1A-N1 \\sim Tl-N3 \\sim Tl1A-N3
 with sigma of 0.02
 C50-C52 \\sim C50-C54 \\sim C51-C53 \\sim C55-C51 \\sim C54-C52 \\sim C55-C53
 with sigma of 0.04
 C49-C51 \\sim C49-C55
 with sigma of 0.04
3. Restrained planarity
 C49, C50, C55, C54, C53, C52, C51
 with sigma of 0.1
4. Uiso/Uaniso restraints and constraints
C49 \\sim C50 \\sim C55 \\sim C54 \\sim C53 \\sim C52 \\sim C51: within 2A with
sigma of 0.04 and sigma for terminal atoms of 0.08
5. Rigid body (RIGU) restrains
 C49, C50, C55, C54, C53, C52, C51
 with sigma for 1-2 distances of 0.004 and sigma for 1-3 distances of 0.004
6. Others
 Sof(Tl)=1-FVAR(1)
 Sof(Tl1A)=FVAR(1)
 Fixed Sof: C49(0.5) H49A(0.5) H49B(0.5) H49C(0.5) C50(0.5) C55(0.5) H55(0.5)
 C54(0.5) H54(0.5) C53(0.5) H53(0.5) C52(0.5) H52(0.5) C51(0.5) H51(0.5)
7.a Aromatic/amide H refined with riding coordinates:
 C27(H27), C5(H5), C28(H28), C29(H29), C42(H42), C35(H35), C18(H18), C44(H44),
 C33(H33), C20(H20), C3(H3), C4(H4), C11(H11), C9(H9), C55(H55), C54(H54),
 C53(H53), C52(H52), C51(H51)
7.b Idealised Me refined as rotating group:
 C39(H39A,H39B,H39C), C37(H37A,H37B,H37C), C22(H22A,H22B,H22C), C46(H46A,H46B,
 H46C), C24(H24A,H24B,H24C), C48(H48A,H48B,H48C), C47(H47A,H47B,H47C), C13(H13A,
 H13B,H13C), C15(H15A,H15B,H15C), C23(H23A,H23B,H23C), C14(H14A,H14B,H14C),
 C38(H38A,H38B,H38C), C49(H49A,H49B,H49C)
;
_olex2_submission_special_instructions 'No special instructions were received'

loop_
_space_group_symop_operation_xyz
'x, y, z'
'-x, -y, -z'

loop_
_atom_site_label
_atom_site_type_symbol
_atom_site_fract_x
_atom_site_fract_y
_atom_site_fract_z
_atom_site_U_iso_or_equiv
_atom_site_adp_type
_atom_site_occupancy
_atom_site_site_symmetry_order
_atom_site_calc_flag
_atom_site_refinement_flags_posn
_atom_site_refinement_flags_adp
_atom_site_refinement_flags_occupancy
_atom_site_disorder_assembly
_atom_site_disorder_group
Tl1A Tl 0.6840(5) 0.4452(5) 0.38968(17) 0.0835(6) Uani 0.480(7) 1 d D . P A 1
N2 N 0.7585(2) 0.4851(2) 0.25315(12) 0.0223(5) Uani 1 1 d . . . . .
N1 N 0.6755(2) 0.5292(2) 0.28499(12) 0.0249(5) Uani 1 1 d D . . . .
N3 N 0.8083(2) 0.4287(2) 0.29243(12) 0.0236(5) Uani 1 1 d D . . . .
C25 C 0.9097(3) 0.3822(3) 0.27239(13) 0.0220(6) Uani 1 1 d . . . . .
C31 C 1.0433(3) 0.5733(3) 0.22698(15) 0.0250(6) Uani 1 1 d . . . . .
C1 C 0.5951(3) 0.5817(3) 0.25076(15) 0.0262(6) Uani 1 1 d . . . . .
C26 C 1.0212(3) 0.4470(3) 0.24360(14) 0.0234(6) Uani 1 1 d . . . . .
C30 C 0.9010(3) 0.2675(3) 0.29025(14) 0.0243(6) Uani 1 1 d . . . . .
C6 C 0.5462(3) 0.5474(3) 0.17849(16) 0.0313(7) Uani 1 1 d . . . . .
C40 C 0.7840(3) 0.1995(3) 0.32249(15) 0.0252(6) Uani 1 1 d . . . . .
C36 C 1.0404(3) 0.5775(3) 0.15772(16) 0.0292(7) Uani 1 1 d . . . . .
C16 C 0.5772(3) 0.4524(3) 0.12587(15) 0.0306(7) Uani 1 1 d . . . . .
C2 C 0.5515(3) 0.6664(3) 0.29548(17) 0.0309(7) Uani 1 1 d . . . . .
C41 C 0.8007(3) 0.2170(3) 0.39410(16) 0.0303(7) Uani 1 1 d . . . . .
C27 C 1.1189(3) 0.3925(3) 0.23154(16) 0.0293(7) Uani 1 1 d . . . . .
H27 H 1.194538 0.434937 0.211973 0.035 Uiso 1 1 calc R . . . .
C32 C 1.0746(3) 0.6873(3) 0.27926(16) 0.0303(7) Uani 1 1 d . . . . .
C5 C 0.4565(3) 0.6012(4) 0.15432(19) 0.0410(8) Uani 1 1 d . . . . .
H5 H 0.424324 0.580262 0.105812 0.049 Uiso 1 1 calc R . . . .
C28 C 1.1085(3) 0.2782(3) 0.24734(17) 0.0333(7) Uani 1 1 d . . . . .
H28 H 1.175630 0.242600 0.238074 0.040 Uiso 1 1 calc R . . . .
C7 C 0.6031(3) 0.7054(3) 0.37222(17) 0.0310(7) Uani 1 1 d . . . . .
C45 C 0.6566(3) 0.1155(3) 0.27992(16) 0.0313(7) Uani 1 1 d . . . . .
C19 C 0.6185(4) 0.2709(4) 0.02074(17) 0.0461(9) Uani 1 1 d . . . . .
C29 C 0.9996(3) 0.2161(3) 0.27674(16) 0.0308(7) Uani 1 1 d . . . . .
H29 H 0.992502 0.137865 0.287686 0.037 Uiso 1 1 calc R . . . .
C39 C 1.0086(4) 0.4577(4) 0.09956(17) 0.0426(8) Uani 1 1 d . . . . .
H39A H 1.090044 0.435453 0.099106 0.064 Uiso 1 1 calc GR . . . .
H39B H 0.983502 0.473847 0.055316 0.064 Uiso 1 1 calc GR . . . .
H39C H 0.931470 0.385744 0.106379 0.064 Uiso 1 1 calc GR . . . .
C42 C 0.6911(4) 0.1499(3) 0.42183(17) 0.0367(8) Uani 1 1 d . . . . .
H42 H 0.703103 0.161868 0.470525 0.044 Uiso 1 1 calc R . . . .
C35 C 1.0671(3) 0.6965(4) 0.14271(19) 0.0391(8) Uani 1 1 d . . . . .
H35 H 1.063719 0.699119 0.095811 0.047 Uiso 1 1 calc R . . . .
C17 C 0.6570(3) 0.4940(4) 0.07792(16) 0.0373(8) Uani 1 1 d . . . . .
C18 C 0.6769(4) 0.4017(4) 0.02641(17) 0.0445(9) Uani 1 1 d . . . . .
H18 H 0.732563 0.430090 -0.005657 0.053 Uiso 1 1 calc R . . . .
C44 C 0.5497(3) 0.0520(3) 0.30953(18) 0.0367(7) Uani 1 1 d . . . . .
H44 H 0.463014 -0.002900 0.280387 0.044 Uiso 1 1 calc R . . . .
C21 C 0.5157(3) 0.3195(3) 0.12033(16) 0.0353(7) Uani 1 1 d . . . . .
C34 C 1.0980(4) 0.8091(4) 0.1932(2) 0.0435(9) Uani 1 1 d . . . . .
C12 C 0.5220(3) 0.6476(3) 0.41538(17) 0.0350(7) Uani 1 1 d . . . . .
C43 C 0.5641(3) 0.0654(3) 0.38004(18) 0.0362(7) Uani 1 1 d . . . . .
C33 C 1.1013(3) 0.8031(3) 0.2617(2) 0.0380(8) Uani 1 1 d . . . . .
H33 H 1.122609 0.880467 0.297348 0.046 Uiso 1 1 calc R . . . .
C20 C 0.5387(4) 0.2322(4) 0.06812(18) 0.0447(9) Uani 1 1 d . . . . .
H20 H 0.497989 0.142404 0.064928 0.054 Uiso 1 1 calc R . . . .
C8 C 0.7356(3) 0.8041(3) 0.40140(19) 0.0382(8) Uani 1 1 d . . . . .
C37 C 1.0803(4) 0.6895(3) 0.35471(17) 0.0389(8) Uani 1 1 d . . . . .
H37A H 0.987466 0.668875 0.365140 0.058 Uiso 1 1 calc GR . . . .
H37B H 1.141671 0.775800 0.383814 0.058 Uiso 1 1 calc GR . . . .
H37C H 1.115539 0.625112 0.364120 0.058 Uiso 1 1 calc GR . . . .
C3 C 0.4609(3) 0.7155(3) 0.2684(2) 0.0400(8) Uani 1 1 d . . . . .
H3 H 0.431456 0.772178 0.298872 0.048 Uiso 1 1 calc R . . . .
C4 C 0.4137(4) 0.6830(4) 0.1981(2) 0.0464(9) Uani 1 1 d . . . . .
H4 H 0.351873 0.716862 0.180070 0.056 Uiso 1 1 calc R . . . .
C10 C 0.7021(4) 0.7807(4) 0.51618(19) 0.0453(9) Uani 1 1 d . . . . .
C11 C 0.5728(4) 0.6859(4) 0.48672(18) 0.0414(8) Uani 1 1 d . . . . .
H11 H 0.516786 0.645554 0.515787 0.050 Uiso 1 1 calc R . . . .
C22 C 0.7212(4) 0.6360(4) 0.0807(2) 0.0538(10) Uani 1 1 d . . . . .
H22A H 0.649782 0.663583 0.063058 0.081 Uiso 1 1 calc GR . . . .
H22B H 0.792155 0.649173 0.052110 0.081 Uiso 1 1 calc GR . . . .
H22C H 0.763357 0.687180 0.128744 0.081 Uiso 1 1 calc GR . . . .
C9 C 0.7806(4) 0.8381(4) 0.4724(2) 0.0452(9) Uani 1 1 d . . . . .
H9 H 0.869556 0.903880 0.492063 0.054 Uiso 1 1 calc R . . . .
C46 C 0.9375(4) 0.3078(4) 0.44191(18) 0.0485(9) Uani 1 1 d . . . . .
H46A H 1.002216 0.264033 0.440890 0.073 Uiso 1 1 calc GR . . . .
H46B H 0.922402 0.331807 0.489320 0.073 Uiso 1 1 calc GR . . . .
H46C H 0.975801 0.385987 0.426300 0.073 Uiso 1 1 calc GR . . . .
C24 C 0.4252(4) 0.2711(4) 0.1697(2) 0.0494(9) Uani 1 1 d . . . . .
H24A H 0.482913 0.286866 0.214470 0.074 Uiso 1 1 calc GR . . . .
H24B H 0.371010 0.177912 0.150629 0.074 Uiso 1 1 calc GR . . . .
H24C H 0.362687 0.316914 0.176009 0.074 Uiso 1 1 calc GR . . . .
C48 C 0.6373(4) 0.0892(4) 0.20211(19) 0.0535(11) Uani 1 1 d . . . . .
H48A H 0.671287 0.171587 0.189985 0.080 Uiso 1 1 calc GR . . . .
H48B H 0.539026 0.042091 0.181480 0.080 Uiso 1 1 calc GR . . . .
H48C H 0.688971 0.037017 0.184350 0.080 Uiso 1 1 calc GR . . . .
C47 C 0.4483(4) -0.0130(4) 0.4099(2) 0.0484(9) Uani 1 1 d . . . . .
H47A H 0.471586 -0.080376 0.424305 0.073 Uiso 1 1 calc GR . . . .
H47B H 0.363107 -0.053493 0.374755 0.073 Uiso 1 1 calc GR . . . .
H47C H 0.434904 0.044009 0.450170 0.073 Uiso 1 1 calc GR . . . .
C13 C 0.8230(4) 0.8724(4) 0.3560(2) 0.0520(10) Uani 1 1 d . . . . .
H13A H 0.839567 0.808887 0.320508 0.078 Uiso 1 1 calc GR . . . .
H13B H 0.911395 0.936027 0.384443 0.078 Uiso 1 1 calc GR . . . .
H13C H 0.774765 0.916820 0.333602 0.078 Uiso 1 1 calc GR . . . .
C15 C 0.3813(4) 0.5407(4) 0.3858(2) 0.0527(10) Uani 1 1 d . . . . .
H15A H 0.319039 0.576036 0.366124 0.079 Uiso 1 1 calc GR . . . .
H15B H 0.344447 0.504033 0.422632 0.079 Uiso 1 1 calc GR . . . .
H15C H 0.389221 0.472742 0.349357 0.079 Uiso 1 1 calc GR . . . .
C23 C 0.6429(6) 0.1742(5) -0.0351(2) 0.0745(14) Uani 1 1 d . . . . .
H23A H 0.672063 0.213267 -0.072516 0.112 Uiso 1 1 calc GR . . . .
H23B H 0.557275 0.097182 -0.053660 0.112 Uiso 1 1 calc GR . . . .
H23C H 0.715053 0.149408 -0.015569 0.112 Uiso 1 1 calc GR . . . .
C14 C 0.7549(5) 0.8194(5) 0.5931(2) 0.0620(12) Uani 1 1 d . . . . .
H14A H 0.679262 0.819843 0.617489 0.093 Uiso 1 1 calc GR . . . .
H14B H 0.828374 0.906247 0.607042 0.093 Uiso 1 1 calc GR . . . .
H14C H 0.791480 0.757414 0.604792 0.093 Uiso 1 1 calc GR . . . .
C38 C 1.1277(5) 0.9371(4) 0.1756(3) 0.0699(13) Uani 1 1 d . . . . .
H38A H 1.145953 0.928281 0.128421 0.105 Uiso 1 1 calc GR . . . .
H38B H 1.208630 1.004446 0.208404 0.105 Uiso 1 1 calc GR . . . .
H38C H 1.047766 0.961205 0.178658 0.105 Uiso 1 1 calc GR . . . .
Tl Tl 0.71789(14) 0.48298(17) 0.40008(6) 0.0469(3) Uani 0.520(7) 1 d D . P A 2
C49 C 0.8200(19) -0.006(2) 0.0644(11) 0.180(9) Uani 0.5 1 d D U P B -1
H49A H 0.837976 -0.031734 0.106680 0.269 Uiso 0.5 1 calc GR . P B -1
H49B H 0.732924 -0.070713 0.035065 0.269 Uiso 0.5 1 calc GR . P B -1
H49C H 0.813672 0.078587 0.076871 0.269 Uiso 0.5 1 calc GR . P B -1
C50 C 0.9316(10) 0.0003(10) 0.0271(5) 0.072(3) Uani 0.5 1 d D U P B -1
C55 C 1.0485(11) 0.1141(13) 0.0463(8) 0.064(3) Uani 0.5 1 d D U P B -1
H55 H 1.053381 0.186068 0.081956 0.077 Uiso 0.5 1 calc R . P B -1
C54 C 1.1560(10) 0.1210(11) 0.0133(6) 0.072(3) Uani 0.5 1 d D U P B -1
H54 H 1.237500 0.197756 0.028222 0.087 Uiso 0.5 1 calc R . P B -1
C53 C 1.1522(16) 0.0238(13) -0.0397(7) 0.097(4) Uani 0.5 1 d D U P B -1
H53 H 1.227060 0.034149 -0.063415 0.116 Uiso 0.5 1 calc R . P B -1
C52 C 1.0378(16) -0.0906(13) -0.0587(7) 0.108(4) Uani 0.5 1 d D U P B -1
H52 H 1.035991 -0.161972 -0.093757 0.129 Uiso 0.5 1 calc R . P B -1
C51 C 0.9241(16) -0.1022(14) -0.0266(8) 0.090(5) Uani 0.5 1 d D U P B -1
H51 H 0.842995 -0.179252 -0.041432 0.109 Uiso 0.5 1 calc R . P B -1

loop_
_atom_site_aniso_label
_atom_site_aniso_U_11
_atom_site_aniso_U_22
_atom_site_aniso_U_33
_atom_site_aniso_U_23
_atom_site_aniso_U_13
_atom_site_aniso_U_12
Tl1A 0.1173(13) 0.1326(16) 0.0854(9) 0.0830(9) 0.0782(8) 0.0999(13)
N2 0.0190(11) 0.0214(13) 0.0252(11) 0.0077(10) 0.0019(9) 0.0060(10)
N1 0.0241(12) 0.0280(14) 0.0276(12) 0.0112(10) 0.0057(9) 0.0135(11)
N3 0.0266(12) 0.0249(14) 0.0258(12) 0.0107(10) 0.0082(9) 0.0146(11)
C25 0.0230(14) 0.0242(16) 0.0203(13) 0.0062(11) 0.0031(10) 0.0110(12)
C31 0.0203(14) 0.0295(17) 0.0307(15) 0.0132(13) 0.0077(11) 0.0124(13)
C1 0.0209(14) 0.0257(17) 0.0346(15) 0.0131(13) 0.0043(11) 0.0094(13)
C26 0.0270(15) 0.0232(16) 0.0217(13) 0.0069(11) 0.0036(11) 0.0117(13)
C30 0.0238(14) 0.0246(16) 0.0262(14) 0.0106(12) 0.0058(11) 0.0090(13)
C6 0.0227(15) 0.0346(19) 0.0392(17) 0.0180(14) 0.0054(12) 0.0096(14)
C40 0.0300(15) 0.0217(16) 0.0293(14) 0.0112(12) 0.0075(12) 0.0132(13)
C36 0.0238(15) 0.0351(19) 0.0346(16) 0.0175(14) 0.0086(12) 0.0126(14)
C16 0.0230(15) 0.042(2) 0.0256(14) 0.0153(14) 0.0001(11) 0.0087(14)
C2 0.0246(15) 0.0280(18) 0.0427(17) 0.0122(14) 0.0059(13) 0.0118(14)
C41 0.0329(16) 0.0290(18) 0.0306(15) 0.0109(13) 0.0069(12) 0.0119(14)
C27 0.0252(15) 0.0328(18) 0.0335(15) 0.0110(13) 0.0101(12) 0.0132(14)
C32 0.0227(15) 0.0304(18) 0.0382(17) 0.0103(14) 0.0077(12) 0.0097(14)
C5 0.0334(17) 0.050(2) 0.0436(19) 0.0249(17) -0.0003(14) 0.0162(17)
C28 0.0338(17) 0.0350(19) 0.0420(17) 0.0129(14) 0.0127(14) 0.0233(15)
C7 0.0286(16) 0.0254(18) 0.0421(17) 0.0044(14) 0.0059(13) 0.0171(14)
C45 0.0334(17) 0.0300(18) 0.0299(15) 0.0128(13) 0.0041(13) 0.0094(14)
C19 0.050(2) 0.062(3) 0.0251(16) 0.0078(16) 0.0036(14) 0.024(2)
C29 0.0356(17) 0.0266(18) 0.0380(17) 0.0145(14) 0.0092(13) 0.0173(14)
C39 0.049(2) 0.052(2) 0.0295(16) 0.0145(16) 0.0088(15) 0.0201(18)
C42 0.0453(19) 0.041(2) 0.0295(16) 0.0157(14) 0.0143(14) 0.0174(17)
C35 0.0360(18) 0.049(2) 0.0460(19) 0.0314(18) 0.0145(15) 0.0196(17)
C17 0.0282(16) 0.051(2) 0.0315(16) 0.0190(15) 0.0002(13) 0.0111(16)
C18 0.0372(18) 0.072(3) 0.0269(16) 0.0225(17) 0.0066(14) 0.0188(19)
C44 0.0329(17) 0.034(2) 0.0428(18) 0.0153(15) 0.0059(14) 0.0097(15)
C21 0.0297(16) 0.040(2) 0.0298(16) 0.0099(14) 0.0042(13) 0.0058(15)
C34 0.0346(18) 0.040(2) 0.072(3) 0.034(2) 0.0200(17) 0.0199(17)
C12 0.0280(16) 0.0327(19) 0.0425(18) 0.0056(15) 0.0079(13) 0.0122(15)
C43 0.0371(18) 0.036(2) 0.0457(19) 0.0202(15) 0.0177(15) 0.0178(16)
C33 0.0311(17) 0.0235(18) 0.059(2) 0.0104(16) 0.0107(15) 0.0103(15)
C20 0.048(2) 0.043(2) 0.0313(17) 0.0066(16) -0.0002(15) 0.0082(18)
C8 0.0311(17) 0.0293(19) 0.053(2) 0.0048(16) 0.0065(15) 0.0143(15)
C37 0.0435(19) 0.031(2) 0.0350(17) 0.0017(15) 0.0059(14) 0.0111(16)
C3 0.0355(18) 0.038(2) 0.056(2) 0.0177(17) 0.0106(15) 0.0229(16)
C4 0.0360(18) 0.054(2) 0.064(2) 0.0318(19) 0.0073(17) 0.0270(18)
C10 0.050(2) 0.044(2) 0.0402(19) -0.0015(17) 0.0004(16) 0.0260(19)
C11 0.042(2) 0.043(2) 0.0420(19) 0.0096(16) 0.0140(15) 0.0192(18)
C22 0.048(2) 0.058(3) 0.063(3) 0.036(2) 0.0181(19) 0.016(2)
C9 0.0347(19) 0.038(2) 0.052(2) -0.0001(17) -0.0019(16) 0.0125(17)
C46 0.047(2) 0.058(3) 0.0302(17) 0.0080(17) 0.0016(15) 0.0113(19)
C24 0.050(2) 0.042(2) 0.052(2) 0.0168(18) 0.0222(18) 0.0071(18)
C48 0.049(2) 0.061(3) 0.0312(18) 0.0119(18) 0.0005(16) 0.002(2)
C47 0.045(2) 0.046(2) 0.058(2) 0.0245(19) 0.0270(18) 0.0124(18)
C13 0.037(2) 0.046(2) 0.064(2) 0.017(2) 0.0100(18) 0.0041(18)
C15 0.0347(19) 0.058(3) 0.054(2) 0.016(2) 0.0083(16) 0.0036(19)
C23 0.100(4) 0.085(4) 0.037(2) 0.005(2) 0.019(2) 0.040(3)
C14 0.072(3) 0.065(3) 0.042(2) -0.002(2) -0.002(2) 0.031(2)
C38 0.077(3) 0.049(3) 0.105(4) 0.050(3) 0.031(3) 0.028(2)
Tl 0.0558(5) 0.0756(6) 0.0334(4) 0.0275(4) 0.0208(4) 0.0427(4)
C49 0.109(11) 0.33(3) 0.19(2) 0.175(18) 0.079(13) 0.122(15)
C50 0.057(5) 0.092(7) 0.070(6) 0.046(5) -0.001(5) 0.023(5)
C55 0.062(6) 0.068(6) 0.071(9) 0.031(6) 0.006(5) 0.029(5)
C54 0.068(6) 0.085(7) 0.068(6) 0.039(5) 0.004(5) 0.025(6)
C53 0.125(11) 0.137(10) 0.078(7) 0.056(7) 0.030(9) 0.088(8)
C52 0.181(13) 0.083(8) 0.069(8) 0.014(6) -0.013(8) 0.077(8)
C51 0.111(12) 0.042(6) 0.078(10) 0.022(5) -0.041(7) -0.005(7)

loop_
_atom_type_symbol
_atom_type_description
_atom_type_scat_dispersion_real
_atom_type_scat_dispersion_imag
_atom_type_scat_source
C C 0.0033 0.0016 'International Tables Vol C Tables 4.2.6.8 and 6.1.1.4'
H H 0.0000 0.0000 'International Tables Vol C Tables 4.2.6.8 and 6.1.1.4'
N N 0.0061 0.0033 'International Tables Vol C Tables 4.2.6.8 and 6.1.1.4'
Tl Tl -2.8358 9.6688 'International Tables Vol C Tables 4.2.6.8 and 6.1.1.4'

loop_
_geom_angle_atom_site_label_1
_geom_angle_atom_site_label_2
_geom_angle_atom_site_label_3
_geom_angle
N3 Tl1A N1 50.30(8)
N3 N2 N1 108.2(2)
N2 N1 Tl1A 99.71(16)
N2 N1 C1 120.2(2)
N2 N1 Tl 100.04(15)
C1 N1 Tl1A 138.75(19)
C1 N1 Tl 139.76(19)
N2 N3 Tl1A 101.63(17)
N2 N3 C25 119.4(2)
N2 N3 Tl 101.34(16)
C25 N3 Tl1A 138.94(18)
C25 N3 Tl 137.69(17)
N3 C25 C30 114.4(2)
C26 C25 N3 125.2(3)
C26 C25 C30 120.1(2)
C36 C31 C26 118.9(3)
C32 C31 C26 121.3(3)
C32 C31 C36 119.7(3)
N1 C1 C6 126.1(3)
C2 C1 N1 114.3(3)
C2 C1 C6 119.4(3)
C25 C26 C31 123.7(2)
C27 C26 C25 118.1(3)
C27 C26 C31 118.1(3)
C25 C30 C40 120.3(2)
C29 C30 C25 119.8(3)
C29 C30 C40 119.8(3)
C1 C6 C16 124.8(3)
C5 C6 C1 117.9(3)
C5 C6 C16 117.2(3)
C41 C40 C30 121.1(3)
C41 C40 C45 119.4(3)
C45 C40 C30 119.5(3)
C31 C36 C39 121.8(3)
C35 C36 C31 118.9(3)
C35 C36 C39 119.4(3)
C17 C16 C6 120.2(3)
C17 C16 C21 119.6(3)
C21 C16 C6 119.9(3)
C1 C2 C7 120.4(3)
C3 C2 C1 120.0(3)
C3 C2 C7 119.6(3)
C40 C41 C46 120.8(3)
C42 C41 C40 119.4(3)
C42 C41 C46 119.7(3)
C28 C27 C26 121.8(3)
C31 C32 C37 122.3(3)
C33 C32 C31 119.2(3)
C33 C32 C37 118.5(3)
C4 C5 C6 122.4(3)
C27 C28 C29 119.8(3)
C12 C7 C2 121.0(3)
C12 C7 C8 119.5(3)
C8 C7 C2 119.6(3)
C40 C45 C48 120.7(3)
C44 C45 C40 119.4(3)
C44 C45 C48 119.8(3)
C18 C19 C20 117.8(3)
C18 C19 C23 120.7(4)
C20 C19 C23 121.5(4)
C28 C29 C30 120.4(3)
C41 C42 C43 121.7(3)
C34 C35 C36 122.3(3)
C16 C17 C18 118.9(3)
C16 C17 C22 121.2(3)
C18 C17 C22 119.8(3)
C19 C18 C17 122.2(3)
C45 C44 C43 122.4(3)
C16 C21 C24 120.9(3)
C20 C21 C16 119.0(3)
C20 C21 C24 120.1(3)
C35 C34 C33 118.0(3)
C35 C34 C38 121.3(4)
C33 C34 C38 120.7(4)
C7 C12 C11 119.7(3)
C7 C12 C15 120.7(3)
C11 C12 C15 119.6(3)
C42 C43 C47 121.5(3)
C44 C43 C42 117.5(3)
C44 C43 C47 120.9(3)
C32 C33 C34 122.0(3)
C19 C20 C21 122.5(4)
C7 C8 C13 120.5(3)
C9 C8 C7 118.3(3)
C9 C8 C13 121.2(3)
C4 C3 C2 120.8(3)
C5 C4 C3 119.4(3)
C11 C10 C9 117.6(3)
C11 C10 C14 120.8(4)
C9 C10 C14 121.6(4)
C10 C11 C12 121.9(4)
C10 C9 C8 123.1(3)
N3 Tl N1 49.92(8)
C55 C50 C49 118.0(12)
C51 C50 C49 122.2(13)
C51 C50 C55 119.9(9)
C54 C55 C50 118.9(10)
C53 C54 C55 123.0(12)
C54 C53 C52 118.8(12)
C53 C52 C51 120.3(12)
C50 C51 C52 119.0(11)

loop_
_geom_bond_atom_site_label_1
_geom_bond_atom_site_label_2
_geom_bond_distance
Tl1A N1 2.512(3)
Tl1A N3 2.476(3)
N2 N1 1.311(3)
N2 N3 1.306(3)
N1 C1 1.409(3)
N1 Tl 2.523(3)
N3 C25 1.410(3)
N3 Tl 2.500(3)
C25 C26 1.409(4)
C25 C30 1.413(4)
C31 C26 1.502(4)
C31 C36 1.405(4)
C31 C32 1.396(4)
C1 C6 1.414(4)
C1 C2 1.407(4)
C26 C27 1.397(4)
C30 C40 1.503(4)
C30 C29 1.387(4)
C6 C16 1.494(5)
C6 C5 1.403(4)
C40 C41 1.397(4)
C40 C45 1.402(4)
C36 C39 1.504(5)
C36 C35 1.401(5)
C16 C17 1.398(4)
C16 C21 1.403(5)
C2 C7 1.499(5)
C2 C3 1.394(4)
C41 C42 1.391(5)
C41 C46 1.522(5)
C27 C28 1.386(4)
C32 C33 1.390(5)
C32 C37 1.511(5)
C5 C4 1.371(5)
C28 C29 1.387(5)
C7 C12 1.389(5)
C7 C8 1.418(5)
C45 C44 1.381(5)
C45 C48 1.510(5)
C19 C18 1.378(6)
C19 C20 1.379(5)
C19 C23 1.509(6)
C42 C43 1.395(5)
C35 C34 1.367(6)
C17 C18 1.400(5)
C17 C22 1.513(5)
C44 C43 1.383(5)
C21 C20 1.389(5)
C21 C24 1.506(5)
C34 C33 1.395(5)
C34 C38 1.518(5)
C12 C11 1.397(5)
C12 C15 1.510(5)
C43 C47 1.509(5)
C8 C9 1.385(5)
C8 C13 1.509(5)
C3 C4 1.375(5)
C10 C11 1.380(5)
C10 C9 1.383(6)
C10 C14 1.504(5)
C49 C50 1.45(2)
C50 C55 1.386(9)
C50 C51 1.385(9)
C55 C54 1.359(9)
C54 C53 1.350(9)
C53 C52 1.377(9)
C52 C51 1.398(9)
